data_4107211
loop_
_publ_author_name
'Archna Sharma'
'Igor Reva'
'Rui Fausto'
'Susanne Hesse'
'Zhifeng Xue'
'Martin A. Suhm'
'Susanta K. Nayak'
R.Sathishkumar
'Rumpa Pal'
'Tayur N. Guru Row'

_publ_contact_author_address
; 
 Department of Chemistry
 University of Coimbra, 
 Coimbra, Rua Larga 3004-535, Portugal
;
_publ_contact_author_email asharma@qui.uc.pt
_publ_contact_author_fax '+351 239 852080'
_publ_contact_author_name
; 
 'Archna Sharma'
;
_publ_contact_author_phone '+351 239 827 703'
_publ_section_title
;
 Conformation-Changing Aggregation in Hydroxyacetone: A Combined
 Low-Temperature FTIR, Jet, and Crystallographic Study
;
_journal_name_full 'Journal of the American Chemical Society'
_journal_page_first 20194
_journal_page_last 20207
_journal_paper_doi 10.1021/ja2030646
_journal_volume 133
_journal_year 2011
_chemical_compound_source 'see text'
_chemical_formula_moiety 'C3 H6 O2'
_chemical_formula_sum 'C3 H6 O2'
_chemical_formula_weight 74.08
_chemical_name_common hydroxyacetone
_chemical_name_systematic
;

1-hydroxypropan-2-one

;
_space_group_IT_number 62
_symmetry_cell_setting orthorhombic
_symmetry_Int_Tables_number 62
_symmetry_space_group_name_Hall '-P 2ac 2n'
_symmetry_space_group_name_H-M 'P n m a'
_atom_sites_solution_hydrogens geom
_atom_sites_solution_primary direct
_atom_sites_solution_secondary difmap
_cell_angle_alpha 90
_cell_angle_beta 90
_cell_angle_gamma 90
_cell_formula_units_Z 4
_cell_length_a 5.465(2)
_cell_length_b 6.410(3)
_cell_length_c 10.984(5)
_cell_measurement_reflns_used 200
_cell_measurement_temperature 110(2)
_cell_measurement_theta_max 27.99
_cell_measurement_theta_min 0.98
_cell_volume 384.8(3)
_computing_cell_refinement SMART
_computing_data_collection 'SMART (Bruker, 1998)'
_computing_data_reduction 'SAINT (Bruker, 1998)'
_computing_molecular_graphics 'Ortep-3 for Windows (Farrugia, 1997) and CAMERON (Watkin et al., 1993)'
_computing_publication_material 'PLATON (Spek, 2003)'
_computing_structure_refinement 'SHELXL-97 (Sheldrick, 1997)'
_computing_structure_solution 'SHELXTL V6.14 (Bruker, 2000)'
_diffrn_ambient_temperature 110(2)
_diffrn_measured_fraction_theta_full 1.000
_diffrn_measured_fraction_theta_max 1.000
_diffrn_measurement_device_type 'Bruker SMART CCD area detector'
_diffrn_measurement_method '\f and \w scans'
_diffrn_radiation_monochromator graphite
_diffrn_radiation_source 'fine-focus sealed tube'
_diffrn_radiation_type MoK\a
_diffrn_radiation_wavelength 0.71073
_diffrn_reflns_av_R_equivalents 0.0271
_diffrn_reflns_av_sigmaI/netI 0.0319
_diffrn_reflns_limit_h_max 6
_diffrn_reflns_limit_h_min -6
_diffrn_reflns_limit_k_max 7
_diffrn_reflns_limit_k_min -7
_diffrn_reflns_limit_l_max 13
_diffrn_reflns_limit_l_min -11
_diffrn_reflns_number 2239
_diffrn_reflns_reduction_process
;

;
_diffrn_reflns_theta_full 25.99
_diffrn_reflns_theta_max 25.99
_diffrn_reflns_theta_min 3.68
_exptl_absorpt_coefficient_mu 0.107
_exptl_absorpt_correction_T_max 0.9706
_exptl_absorpt_correction_T_min 0.9182
_exptl_absorpt_correction_type multi-scan
_exptl_absorpt_process_details 'SADABS, (Sheldrick, 1996)'
_exptl_crystal_colour ' colorless'
_exptl_crystal_density_diffrn 1.279
_exptl_crystal_description Cyliderical
_exptl_crystal_F_000 160
_exptl_crystal_size_max 0.32
_exptl_crystal_size_mid 0.30
_exptl_crystal_size_min 0.28
_refine_diff_density_max 0.224
_refine_diff_density_min -0.224
_refine_diff_density_rms 0.054
_refine_ls_extinction_method none
_refine_ls_goodness_of_fit_ref 1.097
_refine_ls_hydrogen_treatment refall
_refine_ls_matrix_type full
_refine_ls_number_parameters 45
_refine_ls_number_reflns 410
_refine_ls_number_restraints 0
_refine_ls_restrained_S_all 1.097
_refine_ls_R_factor_all 0.0446
_refine_ls_R_factor_gt 0.0381
_refine_ls_shift/su_max 0.001
_refine_ls_shift/su_mean 0.000
_refine_ls_structure_factor_coef Fsqd
_refine_ls_weighting_details 'calc w=1/[\s^2^(Fo^2^)+(0.0525P)^2^+0.0973P] where P=(Fo^2^+2Fc^2^)/3'
_refine_ls_weighting_scheme calc
_refine_ls_wR_factor_gt 0.0903
_refine_ls_wR_factor_ref 0.0930
_reflns_number_gt 357
_reflns_number_total 410
_reflns_threshold_expression I>2\s(I)
_cod_data_source_file ja2030646_si_001.cif
_cod_data_source_block as1_m
_cod_original_cell_volume 384.7(3)
_cod_database_code 4107211

loop_
_symmetry_equiv_pos_site_id
_symmetry_equiv_pos_as_xyz
1 x,y,z
2 1/2-x,-y,1/2+z
3 1/2+x,1/2-y,1/2-z
4 -x,1/2+y,-z
5 -x,-y,-z
6 1/2+x,y,1/2-z
7 1/2-x,1/2+y,1/2+z
8 x,1/2-y,z

loop_
_atom_site_label
_atom_site_type_symbol
_atom_site_fract_x
_atom_site_fract_y
_atom_site_fract_z
_atom_site_U_iso_or_equiv
_atom_site_adp_type
_atom_site_occupancy
_atom_site_symmetry_multiplicity
_atom_site_calc_flag
_atom_site_refinement_flags
O1 O 1.1399(2) 0.2500 1.02851(11) 0.0263(4) Uani 1 2 d S
O2 O 0.8339(2) 0.2500 1.21422(12) 0.0281(4) Uani 1 2 d S
C1 C 0.8357(4) 0.2500 0.87267(18) 0.0313(5) Uani 1 2 d S
C3 C 0.7290(3) 0.2500 1.09767(16) 0.0251(5) Uani 1 2 d S
C2 C 0.9235(3) 0.2500 1.00197(16) 0.0214(5) Uani 1 2 d S
H1 H 0.634(3) 0.366(2) 1.0835(14) 0.035(4) Uiso 1 1 d .
H2 H 0.735(5) 0.2500 1.263(2) 0.041(7) Uiso 1 2 d S
H3 H 0.891(4) 0.362(4) 0.8345(19) 0.080(7) Uiso 1 1 d .
H4 H 0.669(6) 0.2500 0.868(3) 0.074(10) Uiso 1 2 d S

loop_
_atom_site_aniso_label
_atom_site_aniso_U_11
_atom_site_aniso_U_22
_atom_site_aniso_U_33
_atom_site_aniso_U_23
_atom_site_aniso_U_13
_atom_site_aniso_U_12
O1 0.0190(7) 0.0301(7) 0.0298(7) 0.000 0.0005(5) 0.000
O2 0.0186(6) 0.0438(8) 0.0218(7) 0.000 0.0022(5) 0.000
C1 0.0354(11) 0.0331(11) 0.0254(10) 0.000 -0.0039(8) 0.000
C3 0.0179(9) 0.0303(10) 0.0271(10) 0.000 -0.0034(7) 0.000
C2 0.0214(9) 0.0167(8) 0.0261(9) 0.000 -0.0018(7) 0.000

loop_
_atom_type_symbol
_atom_type_description
_atom_type_scat_dispersion_real
_atom_type_scat_dispersion_imag
_atom_type_scat_source
O O 0.0106 0.0060 'International Tables Vol C Tables 4.2.6.8 and 6.1.1.4'
H H 0.0000 0.0000 'International Tables Vol C Tables 4.2.6.8 and 6.1.1.4'
C C 0.0033 0.0016 'International Tables Vol C Tables 4.2.6.8 and 6.1.1.4'

loop_
_geom_angle_atom_site_label_1
_geom_angle_atom_site_label_2
_geom_angle_atom_site_label_3
_geom_angle
C3 O2 H2 110.9(19)
C2 C1 H3 109.7(14)
C2 C1 H4 112(2)
H3 C1 H4 108.5(17)
O2 C3 C2 110.58(15)
O2 C3 H1 112.6(10)
C2 C3 H1 106.3(10)
O1 C2 C3 121.46(16)
O1 C2 C1 122.52(16)
C3 C2 C1 116.02(16)

loop_
_geom_bond_atom_site_label_1
_geom_bond_atom_site_label_2
_geom_bond_distance
O1 C2 1.218(2)
O2 C3 1.403(2)
O2 H2 0.76(3)
C1 C2 1.499(3)
C1 H3 0.89(2)
C1 H4 0.91(3)
C3 C2 1.495(3)
C3 H1 0.919(16)

loop_
_geom_torsion_atom_site_label_1
_geom_torsion_atom_site_label_2
_geom_torsion_atom_site_label_3
_geom_torsion_atom_site_label_4
_geom_torsion
O2 C3 C2 O1 0.0
O2 C3 C2 C1 180.0
